data_7205765
loop_
_publ_author_name
'Lemmerer, Andreas'

_publ_section_title
;
 Steric effects in hydrogen bonded columns of salts of benzoic acid and
 1-adamantanecarboxylic acid with the cyclic amines CnH2n+1NH2, n = 5,
 6, 7, 8 and 12
;
_journal_issue 8
_journal_name_full CrystEngComm
_journal_page_first 2849
_journal_paper_doi 10.1039/c0ce00749h
_journal_volume 13
_journal_year 2011
_chemical_formula_moiety 'C8 H18 N, C7 H5 O2'
_chemical_formula_sum 'C15 H23 N O2'
_chemical_formula_weight 249.34
_chemical_name_systematic
;
(cyclooctylammonium).(benzoate)
;
_space_group_IT_number 2
_symmetry_cell_setting triclinic
_symmetry_space_group_name_Hall '-P 1'
_symmetry_space_group_name_H-M 'P -1'
_atom_sites_solution_hydrogens geom
_atom_sites_solution_primary direct
_atom_sites_solution_secondary difmap
_audit_conform_dict_location ftp://ftp.iucr.org/pub/cif_core.dic
_audit_conform_dict_name cif_core.dic
_audit_conform_dict_version 2.3
_audit_creation_date 2010-10-13T13:11:06-00:00
_audit_creation_method 'WinGX routine CIF_UPDATE'
_cell_angle_alpha 86.6030(10)
_cell_angle_beta 87.8990(10)
_cell_angle_gamma 77.9760(10)
_cell_formula_units_Z 2
_cell_length_a 6.44820(10)
_cell_length_b 9.0987(2)
_cell_length_c 12.4471(2)
_cell_measurement_reflns_used 5925
_cell_measurement_temperature 173(2)
_cell_measurement_theta_max 28.27
_cell_measurement_theta_min 2.29
_cell_volume 712.78(2)
_computing_cell_refinement 'SAINT-Plus (Bruker, 2004)'
_computing_data_collection 'APEX2 (Bruker, 2005)'
_computing_data_reduction 'SAINT-Plus and XPREP (Bruker 2004)'
_computing_molecular_graphics
;
Ortep-3 for Windows (Farrugia, 1997) and DIAMOND (Brandenburg, 1999)
;
_computing_publication_material
;
WinGX publication routines (Farrugia, 1999) and PLATON (Spek, 2002)
;
_computing_structure_refinement 'SHELXL-97 (Sheldrick, 2008)'
_computing_structure_solution 'SHELXS-97 (Sheldrick, 2008)'
_diffrn_ambient_temperature 173(2)
_diffrn_measured_fraction_theta_full 1
_diffrn_measured_fraction_theta_max 1
_diffrn_measurement_device_type 'Bruker APEX II CCD area detector'
_diffrn_measurement_method '\w scans'
_diffrn_radiation_monochromator graphite
_diffrn_radiation_type MoK\a
_diffrn_radiation_wavelength 0.71073
_diffrn_reflns_av_R_equivalents 0.0497
_diffrn_reflns_av_unetI/netI 0.0309
_diffrn_reflns_limit_h_max 8
_diffrn_reflns_limit_h_min -8
_diffrn_reflns_limit_k_max 12
_diffrn_reflns_limit_k_min -12
_diffrn_reflns_limit_l_max 16
_diffrn_reflns_limit_l_min -16
_diffrn_reflns_number 13370
_diffrn_reflns_theta_full 28
_diffrn_reflns_theta_max 28
_diffrn_reflns_theta_min 1.64
_diffrn_standards_number 0
_exptl_absorpt_coefficient_mu 0.076
_exptl_absorpt_correction_T_max 0.9865
_exptl_absorpt_correction_T_min 0.9704
_exptl_absorpt_correction_type integration
_exptl_absorpt_process_details 'Bruker XPREP (Bruker, 2004)'
_exptl_crystal_colour colourless
_exptl_crystal_density_diffrn 1.162
_exptl_crystal_density_method 'not measured'
_exptl_crystal_description block
_exptl_crystal_F_000 272
_exptl_crystal_size_max 0.45
_exptl_crystal_size_mid 0.2
_exptl_crystal_size_min 0.2
_refine_diff_density_max 0.285
_refine_diff_density_min -0.191
_refine_diff_density_rms 0.037
_refine_ls_extinction_method none
_refine_ls_goodness_of_fit_ref 1.048
_refine_ls_hydrogen_treatment constr
_refine_ls_matrix_type full
_refine_ls_number_parameters 164
_refine_ls_number_reflns 3443
_refine_ls_number_restraints 0
_refine_ls_restrained_S_all 1.048
_refine_ls_R_factor_all 0.0494
_refine_ls_R_factor_gt 0.0419
_refine_ls_shift/su_max 0.001
_refine_ls_shift/su_mean 0
_refine_ls_structure_factor_coef Fsqd
_refine_ls_weighting_details 'calc w=1/[\s^2^(Fo^2^)+(0.0603P)^2^+0.1075P] where P=(Fo^2^+2Fc^2^)/3'
_refine_ls_weighting_scheme calc
_refine_ls_wR_factor_gt 0.111
_refine_ls_wR_factor_ref 0.1162
_reflns_number_gt 2863
_reflns_number_total 3443
_reflns_threshold_expression >2sigma(I)
_cod_data_source_file c0ce00749h.txt
_cod_data_source_block 4
_cod_depositor_comments
;
The following automatic conversions were performed:
'_symmetry_cell_setting' value 'Triclinic' changed to 'triclinic'
according to '/home/saulius/struct/CIF-dictionaries/cif_core.dic'
dictionary named 'cif_core.dic' version 2.4.1 from 2010-06-29.

Automatic conversion script
Id: cif_fix_enum 1555 2011-01-17 13:19:09Z saulius 
;
_cod_original_sg_symbol_H-M P-1
_cod_database_code 7205765

loop_
_symmetry_equiv_pos_as_xyz
'x, y, z'
'-x, -y, -z'

loop_
_atom_site_label
_atom_site_type_symbol
_atom_site_fract_x
_atom_site_fract_y
_atom_site_fract_z
_atom_site_U_iso_or_equiv
_atom_site_adp_type
_atom_site_occupancy
_atom_site_symmetry_multiplicity
_atom_site_calc_flag
_atom_site_refinement_flags
_atom_site_disorder_assembly
_atom_site_disorder_group
C1 C 0.35544(16) 0.32660(11) 0.20884(8) 0.0270(2) Uani 1 1 d . . .
C2 C 0.5413(2) 0.3604(2) 0.16625(10) 0.0534(4) Uani 1 1 d . . .
H2 H 0.6175 0.4165 0.2062 0.064 Uiso 1 1 calc R . .
C3 C 0.6182(3) 0.3132(2) 0.06566(11) 0.0689(5) Uani 1 1 d . . .
H3 H 0.7464 0.3374 0.0371 0.083 Uiso 1 1 calc R . .
C4 C 0.5104(3) 0.23240(19) 0.00778(10) 0.0550(4) Uani 1 1 d . . .
H4 H 0.5636 0.1998 -0.0609 0.066 Uiso 1 1 calc R . .
C5 C 0.3254(3) 0.19821(17) 0.04872(10) 0.0513(4) Uani 1 1 d . . .
H5 H 0.2504 0.1418 0.0083 0.062 Uiso 1 1 calc R . .
C6 C 0.2466(2) 0.24555(14) 0.14910(9) 0.0377(3) Uani 1 1 d . . .
H6 H 0.1173 0.2221 0.1767 0.045 Uiso 1 1 calc R . .
C7 C 0.27350(16) 0.37333(11) 0.31939(8) 0.0252(2) Uani 1 1 d . . .
O1 O 0.37137(13) 0.45483(9) 0.36839(6) 0.0335(2) Uani 1 1 d . . .
O2 O 0.11355(12) 0.32889(9) 0.35675(6) 0.03313(19) Uani 1 1 d . . .
C8 C 0.79221(15) 0.67797(11) 0.36948(8) 0.0246(2) Uani 1 1 d . . .
H8 H 0.9176 0.7 0.4055 0.029 Uiso 1 1 calc R . .
C9 C 0.84403(18) 0.66936(12) 0.24849(8) 0.0301(2) Uani 1 1 d . . .
H9A H 0.8779 0.5622 0.2308 0.036 Uiso 1 1 calc R . .
H9B H 0.7158 0.7186 0.2086 0.036 Uiso 1 1 calc R . .
C10 C 1.0282(2) 0.74207(13) 0.20857(9) 0.0376(3) Uani 1 1 d . . .
H10A H 1.0574 0.7192 0.132 0.045 Uiso 1 1 calc R . .
H10B H 1.1552 0.6915 0.2489 0.045 Uiso 1 1 calc R . .
C11 C 1.0057(2) 0.91213(14) 0.21652(10) 0.0400(3) Uani 1 1 d . . .
H11A H 1.1299 0.9424 0.1794 0.048 Uiso 1 1 calc R . .
H11B H 0.8779 0.964 0.1773 0.048 Uiso 1 1 calc R . .
C12 C 0.98829(18) 0.96746(13) 0.33104(10) 0.0351(3) Uani 1 1 d . . .
H12A H 1.0747 1.0452 0.334 0.042 Uiso 1 1 calc R . .
H12B H 1.0512 0.8821 0.3807 0.042 Uiso 1 1 calc R . .
C13 C 0.76334(18) 1.03349(13) 0.37257(10) 0.0362(3) Uani 1 1 d . . .
H13A H 0.7671 1.0356 0.4519 0.043 Uiso 1 1 calc R . .
H13B H 0.7242 1.1391 0.3439 0.043 Uiso 1 1 calc R . .
C14 C 0.58805(17) 0.95407(13) 0.34571(9) 0.0336(3) Uani 1 1 d . . .
H14A H 0.5896 0.9462 0.2667 0.04 Uiso 1 1 calc R . .
H14B H 0.4504 1.0183 0.3663 0.04 Uiso 1 1 calc R . .
C15 C 0.59802(17) 0.79769(13) 0.39845(9) 0.0331(2) Uani 1 1 d . . .
H15A H 0.4697 0.7625 0.3789 0.04 Uiso 1 1 calc R . .
H15B H 0.5924 0.8058 0.4775 0.04 Uiso 1 1 calc R . .
N1 N 0.75394(14) 0.52946(10) 0.41523(7) 0.0263(2) Uani 1 1 d . . .
H1A H 0.6398 0.5077 0.3835 0.039 Uiso 1 1 calc R . .
H1B H 0.7284 0.5343 0.4875 0.039 Uiso 1 1 calc R . .
H1C H 0.8704 0.4562 0.4025 0.039 Uiso 1 1 calc R . .

loop_
_atom_site_aniso_label
_atom_site_aniso_U_11
_atom_site_aniso_U_22
_atom_site_aniso_U_33
_atom_site_aniso_U_23
_atom_site_aniso_U_13
_atom_site_aniso_U_12
C1 0.0292(5) 0.0277(5) 0.0232(5) -0.0029(4) 0.0009(4) -0.0034(4)
C2 0.0455(7) 0.0926(11) 0.0317(6) -0.0227(7) 0.0119(5) -0.0331(8)
C3 0.0505(8) 0.1287(16) 0.0345(7) -0.0254(9) 0.0177(6) -0.0321(10)
C4 0.0614(9) 0.0742(10) 0.0249(6) -0.0154(6) 0.0048(6) -0.0008(7)
C5 0.0734(10) 0.0519(8) 0.0324(6) -0.0135(6) -0.0057(6) -0.0174(7)
C6 0.0468(7) 0.0385(6) 0.0309(5) -0.0058(5) -0.0014(5) -0.0149(5)
C7 0.0253(5) 0.0242(5) 0.0254(5) -0.0032(4) 0.0030(4) -0.0041(4)
O1 0.0373(4) 0.0414(4) 0.0265(4) -0.0107(3) 0.0072(3) -0.0180(3)
O2 0.0292(4) 0.0334(4) 0.0382(4) -0.0071(3) 0.0104(3) -0.0103(3)
C8 0.0241(5) 0.0280(5) 0.0227(4) -0.0038(4) 0.0040(4) -0.0080(4)
C9 0.0365(6) 0.0326(5) 0.0224(5) -0.0046(4) 0.0037(4) -0.0098(4)
C10 0.0445(6) 0.0361(6) 0.0325(6) -0.0052(4) 0.0167(5) -0.0113(5)
C11 0.0449(7) 0.0350(6) 0.0410(6) -0.0007(5) 0.0148(5) -0.0135(5)
C12 0.0311(5) 0.0322(6) 0.0442(6) -0.0046(5) 0.0020(5) -0.0112(4)
C13 0.0358(6) 0.0314(6) 0.0407(6) -0.0082(5) 0.0014(5) -0.0042(5)
C14 0.0259(5) 0.0329(6) 0.0395(6) -0.0025(4) -0.0001(4) -0.0002(4)
C15 0.0270(5) 0.0339(6) 0.0370(6) -0.0040(4) 0.0075(4) -0.0038(4)
N1 0.0264(4) 0.0304(4) 0.0233(4) -0.0049(3) 0.0055(3) -0.0088(3)

loop_
_atom_type_symbol
_atom_type_description
_atom_type_scat_dispersion_real
_atom_type_scat_dispersion_imag
_atom_type_scat_source
C C 0.0033 0.0016 'International Tables Vol C Tables 4.2.6.8 and 6.1.1.4'
H H 0 0 'International Tables Vol C Tables 4.2.6.8 and 6.1.1.4'
N N 0.0061 0.0033 'International Tables Vol C Tables 4.2.6.8 and 6.1.1.4'
O O 0.0106 0.006 'International Tables Vol C Tables 4.2.6.8 and 6.1.1.4'

loop_
_exptl_crystal_face_index_h
_exptl_crystal_face_index_k
_exptl_crystal_face_index_l
_exptl_crystal_face_perp_dist
0 0 1 0.1
0 0 -1 0.1
0 -1 0 0.1
0 1 0 0.1
1 0 0 0.23
-1 0 0 0.22

loop_
_geom_angle_atom_site_label_1
_geom_angle_atom_site_label_2
_geom_angle_atom_site_label_3
_geom_angle
_geom_angle_site_symmetry_1
_geom_angle_site_symmetry_3
_geom_angle_publ_flag
C2 C1 C6 118.62(10) . . ?
C2 C1 C7 121.22(10) . . ?
C6 C1 C7 120.15(10) . . ?
C1 C2 C3 120.74(13) . . ?
C1 C2 H2 119.6 . . ?
C3 C2 H2 119.6 . . ?
C4 C3 C2 120.15(14) . . ?
C4 C3 H3 119.9 . . ?
C2 C3 H3 119.9 . . ?
C3 C4 C5 119.89(12) . . ?
C3 C4 H4 120.1 . . ?
C5 C4 H4 120.1 . . ?
C4 C5 C6 120.36(13) . . ?
C4 C5 H5 119.8 . . ?
C6 C5 H5 119.8 . . ?
C1 C6 C5 120.23(12) . . ?
C1 C6 H6 119.9 . . ?
C5 C6 H6 119.9 . . ?
O2 C7 O1 124.16(9) . . ?
O2 C7 C1 117.97(9) . . ?
O1 C7 C1 117.87(9) . . ?
N1 C8 C15 107.35(8) . . ?
N1 C8 C9 109.98(8) . . ?
C15 C8 C9 114.64(9) . . ?
N1 C8 H8 108.2 . . ?
C15 C8 H8 108.2 . . ?
C9 C8 H8 108.2 . . ?
C10 C9 C8 115.00(9) . . ?
C10 C9 H9A 108.5 . . ?
C8 C9 H9A 108.5 . . ?
C10 C9 H9B 108.5 . . ?
C8 C9 H9B 108.5 . . ?
H9A C9 H9B 107.5 . . ?
C9 C10 C11 118.83(10) . . ?
C9 C10 H10A 107.6 . . ?
C11 C10 H10A 107.6 . . ?
C9 C10 H10B 107.6 . . ?
C11 C10 H10B 107.6 . . ?
H10A C10 H10B 107 . . ?
C12 C11 C10 115.49(10) . . ?
C12 C11 H11A 108.4 . . ?
C10 C11 H11A 108.4 . . ?
C12 C11 H11B 108.4 . . ?
C10 C11 H11B 108.4 . . ?
H11A C11 H11B 107.5 . . ?
C11 C12 C13 115.85(10) . . ?
C11 C12 H12A 108.3 . . ?
C13 C12 H12A 108.3 . . ?
C11 C12 H12B 108.3 . . ?
C13 C12 H12B 108.3 . . ?
H12A C12 H12B 107.4 . . ?
C14 C13 C12 117.39(9) . . ?
C14 C13 H13A 108 . . ?
C12 C13 H13A 108 . . ?
C14 C13 H13B 108 . . ?
C12 C13 H13B 108 . . ?
H13A C13 H13B 107.2 . . ?
C13 C14 C15 116.57(9) . . ?
C13 C14 H14A 108.2 . . ?
C15 C14 H14A 108.2 . . ?
C13 C14 H14B 108.2 . . ?
C15 C14 H14B 108.2 . . ?
H14A C14 H14B 107.3 . . ?
C14 C15 C8 116.21(9) . . ?
C14 C15 H15A 108.2 . . ?
C8 C15 H15A 108.2 . . ?
C14 C15 H15B 108.2 . . ?
C8 C15 H15B 108.2 . . ?
H15A C15 H15B 107.4 . . ?
C8 N1 H1A 109.5 . . ?
C8 N1 H1B 109.5 . . ?
H1A N1 H1B 109.5 . . ?
C8 N1 H1C 109.5 . . ?
H1A N1 H1C 109.5 . . ?
H1B N1 H1C 109.5 . . ?

loop_
_geom_bond_atom_site_label_1
_geom_bond_atom_site_label_2
_geom_bond_distance
_geom_bond_site_symmetry_2
_geom_bond_publ_flag
C1 C2 1.3778(16) . ?
C1 C6 1.3816(15) . ?
C1 C7 1.5086(13) . ?
C2 C3 1.3882(17) . ?
C2 H2 0.95 . ?
C3 C4 1.362(2) . ?
C3 H3 0.95 . ?
C4 C5 1.368(2) . ?
C4 H4 0.95 . ?
C5 C6 1.3896(17) . ?
C5 H5 0.95 . ?
C6 H6 0.95 . ?
C7 O2 1.2489(12) . ?
C7 O1 1.2636(12) . ?
C8 N1 1.4995(13) . ?
C8 C15 1.5263(14) . ?
C8 C9 1.5336(13) . ?
C8 H8 1 . ?
C9 C10 1.5296(15) . ?
C9 H9A 0.99 . ?
C9 H9B 0.99 . ?
C10 C11 1.5325(17) . ?
C10 H10A 0.99 . ?
C10 H10B 0.99 . ?
C11 C12 1.5322(17) . ?
C11 H11A 0.99 . ?
C11 H11B 0.99 . ?
C12 C13 1.5333(16) . ?
C12 H12A 0.99 . ?
C12 H12B 0.99 . ?
C13 C14 1.5193(16) . ?
C13 H13A 0.99 . ?
C13 H13B 0.99 . ?
C14 C15 1.5211(15) . ?
C14 H14A 0.99 . ?
C14 H14B 0.99 . ?
C15 H15A 0.99 . ?
C15 H15B 0.99 . ?
N1 H1A 0.91 . ?
N1 H1B 0.91 . ?
N1 H1C 0.91 . ?

loop_
_geom_hbond_atom_site_label_D
_geom_hbond_atom_site_label_H
_geom_hbond_atom_site_label_A
_geom_hbond_distance_DH
_geom_hbond_distance_HA
_geom_hbond_distance_DA
_geom_hbond_angle_DHA
_geom_hbond_site_symmetry_A
N1 H1A O1 0.91 1.91 2.782(1) 160 .
N1 H1B O1 0.91 1.89 2.787(1) 171 2_666
N1 H1C O2 0.91 1.84 2.740(1) 170 1_655

loop_
_geom_torsion_atom_site_label_1
_geom_torsion_atom_site_label_2
_geom_torsion_atom_site_label_3
_geom_torsion_atom_site_label_4
_geom_torsion
_geom_torsion_site_symmetry_1
_geom_torsion_site_symmetry_2
_geom_torsion_site_symmetry_3
_geom_torsion_site_symmetry_4
_geom_torsion_publ_flag
C6 C1 C2 C3 -0.4(2) . . . . ?
C7 C1 C2 C3 178.22(15) . . . . ?
C1 C2 C3 C4 -0.1(3) . . . . ?
C2 C3 C4 C5 0.3(3) . . . . ?
C3 C4 C5 C6 0.0(2) . . . . ?
C2 C1 C6 C5 0.68(19) . . . . ?
C7 C1 C6 C5 -177.91(11) . . . . ?
C4 C5 C6 C1 -0.5(2) . . . . ?
C2 C1 C7 O2 -174.36(12) . . . . ?
C6 C1 C7 O2 4.19(15) . . . . ?
C2 C1 C7 O1 5.53(16) . . . . ?
C6 C1 C7 O1 -175.91(10) . . . . ?
N1 C8 C9 C10 -136.44(10) . . . . ?
C15 C8 C9 C10 102.51(11) . . . . ?
C8 C9 C10 C11 -64.03(14) . . . . ?
C9 C10 C11 C12 65.09(15) . . . . ?
C10 C11 C12 C13 -99.27(13) . . . . ?
C11 C12 C13 C14 40.67(15) . . . . ?
C12 C13 C14 C15 67.64(14) . . . . ?
C13 C14 C15 C8 -62.44(13) . . . . ?
N1 C8 C15 C14 -171.15(9) . . . . ?
C9 C8 C15 C14 -48.66(13) . . . . ?

loop_
_cod_related_entry_id
_cod_related_entry_database
_cod_related_entry_code
1 ChemSpider 30653760
